data_4031845
loop_
_publ_author_name
'Nishida, Jun-Ichi'
'Ohura, Hokuto'
'Kita, Yasuyuki'
'Hasegawa, Hiroyuki'
'Kawase, Takeshi'
'Takada, Noriyuki'
'Sato, Hiroyasu'
'Sei, Yoshihisa'
'Yamashita, Yoshiro'

_publ_section_title
;
 Phthalimide Compounds Containing a Trifluoromethylphenyl Group and
 Electron-Donating Aryl Groups: Color-Tuning and Enhancement of
 Triboluminescence.
;
_journal_issue 2
_journal_name_full 'The Journal of organic chemistry'
_journal_page_first 433
_journal_page_last 441
_journal_paper_doi 10.1021/acs.joc.5b02191
_journal_volume 81
_journal_year 2016
_chemical_absolute_configuration 'CHOOSE rm ad rmad syn or unk'
_chemical_formula_moiety 'C25 H14 F3 N O2'
_chemical_formula_sum 'C25 H14 F3 N O2'
_chemical_formula_weight 417.39
_space_group_crystal_system monoclinic
_space_group_IT_number 7
_space_group_name_Hall 'P -2yc'
_space_group_name_H-M_alt 'P 1 c 1'
_symmetry_space_group_name_Hall 'P -2yc'
_symmetry_space_group_name_H-M 'P 1 c 1'
_atom_sites_solution_hydrogens geom
_atom_sites_solution_primary direct
_atom_sites_solution_secondary difmap
_cell_angle_alpha 90.0000
_cell_angle_beta 93.335(7)
_cell_angle_gamma 90.0000
_cell_formula_units_Z 4
_cell_length_a 5.90211(11)
_cell_length_b 7.66146(14)
_cell_length_c 40.2458(7)
_cell_measurement_reflns_used 12024
_cell_measurement_temperature 93
_cell_measurement_theta_max 68.31
_cell_measurement_theta_min 3.30
_cell_volume 1816.78(6)
_computing_cell_refinement 'RAPID AUTO'
_computing_data_collection 'RAPID AUTO (Rigaku, ????)'
_computing_data_reduction 'RAPID AUTO'
_computing_molecular_graphics 'CrystalStructure 4.2'
_computing_publication_material 'CrystalStructure 4.2 (Rigaku, 2015)'
_computing_structure_refinement 'SHELXL Version 2014/7 (Sheldrick, 2008)'
_computing_structure_solution 'SHELXT Version 2014/4 (Sheldrick, 2014)'
_diffrn_ambient_temperature 93
_diffrn_detector_area_resol_mean 10.000
_diffrn_measured_fraction_theta_full 0.985
_diffrn_measured_fraction_theta_max 0.983
_diffrn_measurement_device_type 'Rigaku R-AXIS RAPID'
_diffrn_measurement_method \w
_diffrn_radiation_type 'Cu K\a'
_diffrn_radiation_wavelength 1.54187
_diffrn_reflns_av_R_equivalents 0.0347
_diffrn_reflns_laue_measured_fraction_full 0.985
_diffrn_reflns_laue_measured_fraction_max 0.983
_diffrn_reflns_limit_h_max 7
_diffrn_reflns_limit_h_min -7
_diffrn_reflns_limit_k_max 9
_diffrn_reflns_limit_k_min -9
_diffrn_reflns_limit_l_max 47
_diffrn_reflns_limit_l_min -48
_diffrn_reflns_number 12028
_diffrn_reflns_point_group_measured_fraction_full 0.813
_diffrn_reflns_point_group_measured_fraction_max 0.809
_diffrn_reflns_theta_full 67.687
_diffrn_reflns_theta_max 68.245
_diffrn_reflns_theta_min 4.402
_diffrn_standards_number 0
_exptl_absorpt_coefficient_mu 0.999
_exptl_absorpt_correction_T_max 0.857
_exptl_absorpt_correction_T_min 0.647
_exptl_absorpt_correction_type multi-scan
_exptl_absorpt_process_details 'ABSCOR (Rigaku, 1995)'
_exptl_crystal_colour colorless
_exptl_crystal_density_diffrn 1.526
_exptl_crystal_density_method 'not measured'
_exptl_crystal_description prism
_exptl_crystal_F_000 856.00
_exptl_crystal_size_max 0.314
_exptl_crystal_size_mid 0.223
_exptl_crystal_size_min 0.154
_refine_diff_density_max 0.40
_refine_diff_density_min -0.39
_refine_ls_abs_structure_details
;
 Flack x determined using 1741 quotients [(I+)-(I-)]/[(I+)+(I-)]
 (Parsons, Flack and Wagner, Acta Cryst. B69 (2013) 249-259).
;
_refine_ls_abs_structure_Flack -0.02(8)
_refine_ls_extinction_method none
_refine_ls_goodness_of_fit_ref 1.089
_refine_ls_hydrogen_treatment constr
_refine_ls_number_parameters 559
_refine_ls_number_reflns 5373
_refine_ls_number_restraints 2
_refine_ls_R_factor_all 0.0429
_refine_ls_R_factor_gt 0.0404
_refine_ls_shift/su_max 0.000
_refine_ls_structure_factor_coef Fsqd
_refine_ls_weighting_details 'w = 1/[\s^2^(Fo^2^)+(0.0652P)^2^+0.5190P] where P=(Fo^2^+2Fc^2^)/3'
_refine_ls_weighting_scheme calc
_refine_ls_wR_factor_gt 0.1147
_refine_ls_wR_factor_ref 0.1162
_reflns_Friedel_coverage 0.644
_reflns_friedel_fraction_full 0.641
_reflns_friedel_fraction_max 0.635
_reflns_number_gt 4946
_reflns_number_total 5373
_reflns_threshold_expression F^2^>2.0\s(F^2^)
_cod_data_source_file jo5b02191_si_003.cif
_cod_data_source_block compI6
_cod_database_code 4031845

loop_
_space_group_symop_id
_space_group_symop_operation_xyz
1 +X,+Y,+Z
2 +X,-Y,1/2+Z

loop_
_atom_site_label
_atom_site_type_symbol
_atom_site_fract_x
_atom_site_fract_y
_atom_site_fract_z
_atom_site_U_iso_or_equiv
_atom_site_adp_type
_atom_site_occupancy
_atom_site_site_symmetry_order
_atom_site_calc_flag
_atom_site_refinement_flags_posn
_atom_site_refinement_flags_adp
F1 F 0.5919(6) 0.6403(5) 0.70989(6) 0.0668(10) Uani 1 1 d . .
F2 F 0.2343(6) 0.6240(4) 0.71652(6) 0.0620(9) Uani 1 1 d . .
F3 F 0.3922(6) 0.8698(3) 0.70932(6) 0.0539(8) Uani 1 1 d . .
F4 F 0.8997(6) 0.0170(4) 0.70918(6) 0.0619(8) Uani 1 1 d . .
F5 F 1.0879(8) 0.2450(6) 0.70731(7) 0.1036(17) Uani 1 1 d . .
F6 F 0.7314(8) 0.2526(6) 0.71414(7) 0.120(2) Uani 1 1 d . .
O1 O -0.1135(4) 0.8171(3) 0.55575(6) 0.0198(5) Uani 1 1 d . .
O2 O 0.5597(4) 0.5307(3) 0.54358(6) 0.0205(5) Uani 1 1 d . .
O3 O 0.3842(4) 0.0380(3) 0.55452(6) 0.0198(5) Uani 1 1 d . .
O4 O 1.0572(4) 0.3250(3) 0.54192(6) 0.0206(5) Uani 1 1 d . .
N1 N 0.2304(5) 0.6692(3) 0.55899(7) 0.0163(6) Uani 1 1 d . .
N2 N 0.7293(5) 0.1854(3) 0.55740(7) 0.0164(6) Uani 1 1 d . .
C1 C 0.0377(6) 0.7449(4) 0.54248(8) 0.0164(7) Uani 1 1 d . .
C2 C 0.0714(6) 0.7239(4) 0.50668(8) 0.0169(7) Uani 1 1 d . .
C3 C -0.0630(6) 0.7784(4) 0.47915(8) 0.0170(7) Uani 1 1 d . .
H3 H -0.2077 0.8295 0.4817 0.020 Uiso 1 1 calc R U
C4 C 0.0197(6) 0.7564(4) 0.44790(8) 0.0183(7) Uani 1 1 d . .
H4 H -0.0704 0.7945 0.4289 0.022 Uiso 1 1 calc R U
C5 C 0.2322(6) 0.6796(4) 0.44319(8) 0.0168(7) Uani 1 1 d . .
C6 C 0.3605(6) 0.6179(4) 0.47157(8) 0.0167(7) Uani 1 1 d . .
H6 H 0.5014 0.5603 0.4694 0.020 Uiso 1 1 calc R U
C7 C 0.2766(6) 0.6432(4) 0.50258(8) 0.0168(7) Uani 1 1 d . .
C8 C 0.3838(6) 0.6036(4) 0.53628(8) 0.0177(7) Uani 1 1 d . .
C9 C 0.2722(6) 0.6706(4) 0.59407(8) 0.0162(7) Uani 1 1 d . .
C10 C 0.4779(6) 0.7379(4) 0.60777(8) 0.0206(8) Uani 1 1 d . .
H10 H 0.5911 0.7782 0.5938 0.025 Uiso 1 1 calc R U
C11 C 0.5129(7) 0.7446(5) 0.64193(9) 0.0227(8) Uani 1 1 d . .
H11 H 0.6520 0.7890 0.6516 0.027 Uiso 1 1 calc R U
C12 C 0.3465(7) 0.6869(5) 0.66243(9) 0.0250(8) Uani 1 1 d . .
C13 C 0.1450(7) 0.6207(4) 0.64873(9) 0.0247(8) Uani 1 1 d . .
H13 H 0.0319 0.5815 0.6628 0.030 Uiso 1 1 calc R U
C14 C 0.1065(6) 0.6109(4) 0.61446(9) 0.0226(8) Uani 1 1 d . .
H14 H -0.0317 0.5639 0.6050 0.027 Uiso 1 1 calc R U
C15 C 0.3894(8) 0.7016(5) 0.69927(10) 0.0328(9) Uani 1 1 d . .
C16 C 0.3208(6) 0.6684(4) 0.40931(8) 0.0172(7) Uani 1 1 d . .
C17 C 0.5341(6) 0.5889(4) 0.40426(8) 0.0182(7) Uani 1 1 d . .
H17 H 0.6231 0.5459 0.4229 0.022 Uiso 1 1 calc R U
C18 C 0.6142(6) 0.5728(4) 0.37311(8) 0.0194(7) Uani 1 1 d . .
H18 H 0.7590 0.5218 0.3707 0.023 Uiso 1 1 calc R U
C19 C 0.4850(6) 0.6310(4) 0.34435(8) 0.0191(7) Uani 1 1 d . .
C20 C 0.5549(6) 0.6059(4) 0.31170(8) 0.0216(8) Uani 1 1 d . .
H20 H 0.6956 0.5501 0.3084 0.026 Uiso 1 1 calc R U
C21 C 0.4220(7) 0.6610(5) 0.28472(9) 0.0280(9) Uani 1 1 d . .
H21 H 0.4700 0.6426 0.2629 0.034 Uiso 1 1 calc R U
C22 C 0.2137(6) 0.7454(5) 0.28938(9) 0.0259(8) Uani 1 1 d . .
H22 H 0.1228 0.7842 0.2706 0.031 Uiso 1 1 calc R U
C23 C 0.1410(6) 0.7718(5) 0.32058(9) 0.0230(8) Uani 1 1 d . .
H23 H 0.0004 0.8291 0.3233 0.028 Uiso 1 1 calc R U
C24 C 0.2742(6) 0.7143(4) 0.34916(9) 0.0198(8) Uani 1 1 d . .
C25 C 0.1988(6) 0.7330(4) 0.38150(8) 0.0190(7) Uani 1 1 d . .
H25 H 0.0596 0.7918 0.3844 0.023 Uiso 1 1 calc R U
C26 C 0.5375(6) 0.1087(4) 0.54101(8) 0.0175(7) Uani 1 1 d . .
C27 C 0.5694(6) 0.1283(4) 0.50513(8) 0.0173(7) Uani 1 1 d . .
C28 C 0.4373(6) 0.0714(4) 0.47778(8) 0.0177(7) Uani 1 1 d . .
H28 H 0.2930 0.0196 0.4803 0.021 Uiso 1 1 calc R U
C29 C 0.5218(6) 0.0921(4) 0.44660(8) 0.0178(7) Uani 1 1 d . .
H29 H 0.4326 0.0526 0.4277 0.021 Uiso 1 1 calc R U
C30 C 0.7342(6) 0.1691(4) 0.44172(8) 0.0178(7) Uani 1 1 d . .
C31 C 0.8606(6) 0.2330(4) 0.47006(8) 0.0168(7) Uani 1 1 d . .
H31 H 1.0010 0.2912 0.4678 0.020 Uiso 1 1 calc R U
C32 C 0.7763(6) 0.2093(4) 0.50107(8) 0.0156(7) Uani 1 1 d . .
C33 C 0.8806(6) 0.2506(4) 0.53464(8) 0.0169(7) Uani 1 1 d . .
C34 C 0.7695(6) 0.1883(4) 0.59248(8) 0.0167(7) Uani 1 1 d . .
C35 C 0.9744(6) 0.1252(4) 0.60663(9) 0.0212(7) Uani 1 1 d . .
H35 H 1.0882 0.0833 0.5929 0.025 Uiso 1 1 calc R U
C36 C 1.0101(7) 0.1241(5) 0.64088(9) 0.0240(8) Uani 1 1 d . .
H36 H 1.1496 0.0820 0.6508 0.029 Uiso 1 1 calc R U
C37 C 0.8420(7) 0.1845(5) 0.66076(9) 0.0281(9) Uani 1 1 d . .
C38 C 0.6394(7) 0.2486(5) 0.64668(9) 0.0272(9) Uani 1 1 d . .
H38 H 0.5263 0.2905 0.6605 0.033 Uiso 1 1 calc R U
C39 C 0.6011(7) 0.2518(4) 0.61223(9) 0.0223(8) Uani 1 1 d . .
H39 H 0.4629 0.2964 0.6023 0.027 Uiso 1 1 calc R U
C40 C 0.8840(9) 0.1783(6) 0.69779(10) 0.0404(11) Uani 1 1 d . .
C41 C 0.8211(6) 0.1807(4) 0.40782(8) 0.0171(7) Uani 1 1 d . .
C42 C 1.0351(6) 0.2601(4) 0.40281(8) 0.0184(7) Uani 1 1 d . .
H42 H 1.1249 0.3013 0.4215 0.022 Uiso 1 1 calc R U
C43 C 1.1141(6) 0.2786(4) 0.37179(8) 0.0186(7) Uani 1 1 d . .
H43 H 1.2586 0.3302 0.3695 0.022 Uiso 1 1 calc R U
C44 C 0.9846(6) 0.2221(4) 0.34289(9) 0.0188(7) Uani 1 1 d . .
C45 C 1.0553(6) 0.2486(4) 0.31022(9) 0.0220(8) Uani 1 1 d . .
H45 H 1.1962 0.3044 0.3070 0.026 Uiso 1 1 calc R U
C46 C 0.9223(7) 0.1946(5) 0.28334(9) 0.0258(8) Uani 1 1 d . .
H46 H 0.9701 0.2145 0.2615 0.031 Uiso 1 1 calc R U
C47 C 0.7130(7) 0.1088(5) 0.28771(9) 0.0256(8) Uani 1 1 d . .
H47 H 0.6229 0.0700 0.2688 0.031 Uiso 1 1 calc R U
C48 C 0.6402(6) 0.0816(4) 0.31881(8) 0.0219(8) Uani 1 1 d . .
H48 H 0.4996 0.0241 0.3214 0.026 Uiso 1 1 calc R U
C49 C 0.7731(6) 0.1387(4) 0.34754(8) 0.0195(7) Uani 1 1 d . .
C50 C 0.6984(6) 0.1180(4) 0.37996(8) 0.0186(7) Uani 1 1 d . .
H50 H 0.5592 0.0591 0.3828 0.022 Uiso 1 1 calc R U

loop_
_atom_site_aniso_label
_atom_site_aniso_U_11
_atom_site_aniso_U_22
_atom_site_aniso_U_33
_atom_site_aniso_U_23
_atom_site_aniso_U_13
_atom_site_aniso_U_12
F1 0.067(2) 0.109(3) 0.0233(13) 0.0023(14) -0.0091(13) 0.0443(19)
F2 0.082(2) 0.083(2) 0.0224(13) 0.0042(13) 0.0067(13) -0.0278(18)
F3 0.086(2) 0.0478(15) 0.0268(13) -0.0125(12) -0.0097(13) 0.0034(15)
F4 0.091(2) 0.0660(18) 0.0279(13) 0.0206(13) -0.0014(14) 0.0050(18)
F5 0.144(4) 0.140(3) 0.0237(15) 0.0044(17) -0.0184(18) -0.091(3)
F6 0.181(5) 0.163(4) 0.0167(14) -0.0049(19) 0.009(2) 0.123(4)
O1 0.0177(12) 0.0196(11) 0.0225(12) -0.0014(10) 0.0046(10) 0.0012(10)
O2 0.0220(13) 0.0184(11) 0.0208(12) 0.0009(9) 0.0001(10) 0.0050(11)
O3 0.0180(12) 0.0203(12) 0.0216(12) 0.0016(10) 0.0043(10) -0.0010(10)
O4 0.0207(13) 0.0208(12) 0.0200(12) -0.0001(9) 0.0001(10) -0.0047(11)
N1 0.0163(15) 0.0152(13) 0.0177(14) -0.0003(11) 0.0029(12) 0.0009(11)
N2 0.0154(15) 0.0178(13) 0.0164(14) -0.0004(11) 0.0034(11) -0.0002(11)
C1 0.0131(18) 0.0139(15) 0.0220(17) -0.0004(13) -0.0021(14) -0.0045(13)
C2 0.0187(19) 0.0128(14) 0.0192(17) -0.0010(12) 0.0023(14) -0.0049(13)
C3 0.0127(18) 0.0161(16) 0.0217(17) -0.0007(13) -0.0024(14) 0.0004(13)
C4 0.0202(19) 0.0162(16) 0.0185(17) -0.0001(13) -0.0005(14) -0.0033(14)
C5 0.0187(19) 0.0128(14) 0.0186(17) -0.0025(12) -0.0017(14) -0.0038(13)
C6 0.0151(18) 0.0158(15) 0.0194(17) 0.0000(13) 0.0026(14) 0.0006(14)
C7 0.0198(18) 0.0132(14) 0.0173(16) -0.0008(13) 0.0012(14) -0.0012(14)
C8 0.0195(19) 0.0140(15) 0.0198(17) -0.0006(13) 0.0044(14) -0.0021(14)
C9 0.0178(18) 0.0133(15) 0.0174(16) -0.0002(12) 0.0014(14) 0.0053(13)
C10 0.020(2) 0.0200(17) 0.0218(18) 0.0019(13) 0.0025(15) 0.0008(14)
C11 0.0209(19) 0.0231(17) 0.0237(18) -0.0019(14) -0.0018(15) 0.0018(14)
C12 0.033(2) 0.0226(17) 0.0200(18) -0.0005(14) 0.0024(16) 0.0073(15)
C13 0.029(2) 0.0229(17) 0.0232(19) 0.0041(15) 0.0056(16) 0.0052(15)
C14 0.027(2) 0.0189(16) 0.0230(18) -0.0001(13) 0.0062(16) 0.0003(15)
C15 0.038(3) 0.040(2) 0.0210(19) 0.0037(17) 0.0024(19) 0.0042(19)
C16 0.0186(18) 0.0137(14) 0.0194(17) -0.0015(12) 0.0008(14) -0.0024(13)
C17 0.0179(18) 0.0169(16) 0.0193(17) -0.0017(13) -0.0031(14) -0.0016(14)
C18 0.0192(19) 0.0169(16) 0.0224(17) -0.0017(13) 0.0019(15) 0.0009(14)
C19 0.0198(19) 0.0162(16) 0.0212(18) -0.0015(13) -0.0001(15) -0.0062(14)
C20 0.0191(19) 0.0208(17) 0.0252(19) -0.0025(14) 0.0021(15) -0.0025(14)
C21 0.037(2) 0.0281(19) 0.0194(18) -0.0034(15) 0.0019(16) -0.0050(17)
C22 0.028(2) 0.0283(19) 0.0206(18) 0.0001(15) -0.0046(16) -0.0042(16)
C23 0.023(2) 0.0225(17) 0.0229(19) 0.0005(14) -0.0011(16) -0.0021(15)
C24 0.024(2) 0.0151(16) 0.0208(18) -0.0004(13) -0.0003(15) -0.0035(14)
C25 0.0196(19) 0.0157(15) 0.0216(18) -0.0011(13) -0.0004(15) 0.0006(14)
C26 0.0183(18) 0.0135(15) 0.0203(17) -0.0003(13) -0.0018(14) 0.0004(14)
C27 0.0195(19) 0.0135(15) 0.0189(17) 0.0005(12) 0.0012(14) 0.0030(14)
C28 0.0154(18) 0.0156(15) 0.0218(17) 0.0017(13) -0.0026(14) -0.0003(13)
C29 0.0171(18) 0.0175(16) 0.0183(16) -0.0014(13) -0.0024(14) 0.0008(14)
C30 0.0207(19) 0.0136(15) 0.0191(17) 0.0018(12) 0.0011(15) 0.0021(13)
C31 0.0166(18) 0.0148(15) 0.0192(17) 0.0016(13) 0.0029(14) -0.0025(14)
C32 0.0153(17) 0.0135(14) 0.0182(16) 0.0007(13) 0.0013(13) 0.0003(13)
C33 0.0183(19) 0.0124(15) 0.0201(17) 0.0004(12) 0.0036(14) 0.0005(13)
C34 0.0186(18) 0.0149(15) 0.0167(16) 0.0011(12) 0.0019(14) -0.0033(13)
C35 0.022(2) 0.0191(16) 0.0225(17) -0.0016(13) 0.0029(15) -0.0012(14)
C36 0.026(2) 0.0230(17) 0.0221(18) 0.0001(14) -0.0029(16) 0.0021(15)
C37 0.040(2) 0.0242(18) 0.0203(19) 0.0024(15) 0.0006(17) -0.0032(16)
C38 0.038(2) 0.0210(17) 0.0232(19) -0.0022(14) 0.0082(17) 0.0005(15)
C39 0.027(2) 0.0184(16) 0.0227(18) 0.0010(13) 0.0068(16) 0.0029(14)
C40 0.059(3) 0.042(2) 0.019(2) 0.0001(18) 0.000(2) -0.001(2)
C41 0.0185(18) 0.0129(15) 0.0198(18) 0.0012(12) 0.0009(14) 0.0008(13)
C42 0.0181(19) 0.0176(16) 0.0190(17) 0.0017(13) -0.0027(14) 0.0006(14)
C43 0.0167(18) 0.0185(15) 0.0205(17) -0.0010(13) 0.0010(14) 0.0000(14)
C44 0.0206(19) 0.0154(16) 0.0203(18) 0.0004(13) -0.0005(15) 0.0027(14)
C45 0.023(2) 0.0212(17) 0.0216(18) 0.0013(14) 0.0016(15) -0.0005(15)
C46 0.034(2) 0.0243(18) 0.0197(18) 0.0023(14) 0.0044(16) 0.0008(16)
C47 0.031(2) 0.0264(18) 0.0190(17) -0.0024(14) -0.0047(16) 0.0005(16)
C48 0.023(2) 0.0210(17) 0.0217(17) -0.0013(14) -0.0033(15) -0.0016(15)
C49 0.023(2) 0.0155(16) 0.0198(18) -0.0006(13) 0.0016(15) 0.0009(14)
C50 0.0180(19) 0.0167(16) 0.0210(18) -0.0001(13) 0.0007(15) -0.0017(14)

loop_
_atom_type_symbol
_atom_type_description
_atom_type_scat_dispersion_real
_atom_type_scat_dispersion_imag
_atom_type_scat_source
C C 0.0181 0.0091
;
International Tables for Crystallography
(Vol. C, Tables 4.2.6.8 and 6.1.1.4)
;
H H 0.0000 0.0000
;
International Tables for Crystallography
(Vol. C, Table 6.1.1.4)
;
F F 0.0727 0.0534
;
International Tables for Crystallography
(Vol. C, Tables 4.2.6.8 and 6.1.1.4)
;
N N 0.0311 0.0180
;
International Tables for Crystallography
(Vol. C, Tables 4.2.6.8 and 6.1.1.4)
;
O O 0.0492 0.0322
;
International Tables for Crystallography
(Vol. C, Tables 4.2.6.8 and 6.1.1.4)
;

loop_
_geom_angle_atom_site_label_1
_geom_angle_atom_site_label_2
_geom_angle_atom_site_label_3
_geom_angle
C1 N1 C8 111.8(3)
C1 N1 C9 123.7(3)
C8 N1 C9 124.4(3)
C26 N2 C33 111.5(3)
C26 N2 C34 123.9(3)
C33 N2 C34 124.5(3)
O1 C1 N1 125.5(3)
O1 C1 C2 129.1(3)
N1 C1 C2 105.3(3)
C7 C2 C3 120.3(3)
C7 C2 C1 109.6(3)
C3 C2 C1 130.0(3)
C4 C3 C2 118.2(3)
C4 C3 H3 120.9
C2 C3 H3 120.9
C3 C4 C5 122.5(3)
C3 C4 H4 118.8
C5 C4 H4 118.8
C4 C5 C6 118.0(3)
C4 C5 C16 120.7(3)
C6 C5 C16 121.3(3)
C7 C6 C5 118.6(3)
C7 C6 H6 120.7
C5 C6 H6 120.7
C2 C7 C6 122.3(3)
C2 C7 C8 108.1(3)
C6 C7 C8 129.5(3)
O2 C8 N1 125.7(3)
O2 C8 C7 129.2(3)
N1 C8 C7 105.1(3)
C14 C9 C10 120.8(3)
C14 C9 N1 119.8(3)
C10 C9 N1 119.3(3)
C11 C10 C9 118.8(3)
C11 C10 H10 120.6
C9 C10 H10 120.6
C10 C11 C12 120.6(4)
C10 C11 H11 119.7
C12 C11 H11 119.7
C13 C12 C11 120.1(4)
C13 C12 C15 121.2(4)
C11 C12 C15 118.7(4)
C12 C13 C14 120.4(4)
C12 C13 H13 119.8
C14 C13 H13 119.8
C13 C14 C9 119.3(3)
C13 C14 H14 120.4
C9 C14 H14 120.4
F2 C15 F1 108.0(3)
F2 C15 F3 105.6(4)
F1 C15 F3 104.2(4)
F2 C15 C12 113.8(4)
F1 C15 C12 112.9(3)
F3 C15 C12 111.6(3)
C25 C16 C17 117.4(3)
C25 C16 C5 121.6(3)
C17 C16 C5 121.0(3)
C18 C17 C16 121.6(3)
C18 C17 H17 119.2
C16 C17 H17 119.2
C17 C18 C19 121.3(3)
C17 C18 H18 119.3
C19 C18 H18 119.3
C20 C19 C18 122.9(3)
C20 C19 C24 119.5(3)
C18 C19 C24 117.5(3)
C21 C20 C19 120.7(3)
C21 C20 H20 119.6
C19 C20 H20 119.6
C20 C21 C22 119.9(3)
C20 C21 H21 120.0
C22 C21 H21 120.0
C23 C22 C21 120.9(3)
C23 C22 H22 119.6
C21 C22 H22 119.6
C22 C23 C24 120.6(4)
C22 C23 H23 119.7
C24 C23 H23 119.7
C25 C24 C19 119.9(3)
C25 C24 C23 121.7(3)
C19 C24 C23 118.4(3)
C16 C25 C24 122.2(3)
C16 C25 H25 118.9
C24 C25 H25 118.9
O3 C26 N2 125.4(3)
O3 C26 C27 128.8(3)
N2 C26 C27 105.7(3)
C28 C27 C32 120.5(3)
C28 C27 C26 130.5(3)
C32 C27 C26 108.9(3)
C27 C28 C29 118.0(3)
C27 C28 H28 121.0
C29 C28 H28 121.0
C28 C29 C30 123.0(3)
C28 C29 H29 118.5
C30 C29 H29 118.5
C29 C30 C31 117.7(3)
C29 C30 C41 120.7(3)
C31 C30 C41 121.7(3)
C32 C31 C30 118.8(3)
C32 C31 H31 120.6
C30 C31 H31 120.6
C31 C32 C27 122.0(3)
C31 C32 C33 129.9(3)
C27 C32 C33 108.0(3)
O4 C33 N2 125.5(3)
O4 C33 C32 128.8(3)
N2 C33 C32 105.7(3)
C35 C34 C39 121.2(3)
C35 C34 N2 119.5(3)
C39 C34 N2 119.3(3)
C36 C35 C34 119.2(3)
C36 C35 H35 120.4
C34 C35 H35 120.4
C35 C36 C37 119.9(3)
C35 C36 H36 120.0
C37 C36 H36 120.0
C38 C37 C36 120.8(3)
C38 C37 C40 120.5(4)
C36 C37 C40 118.7(4)
C37 C38 C39 120.0(4)
C37 C38 H38 120.0
C39 C38 H38 120.0
C38 C39 C34 118.8(3)
C38 C39 H39 120.6
C34 C39 H39 120.6
F6 C40 F4 106.0(4)
F6 C40 F5 109.3(4)
F4 C40 F5 102.4(4)
F6 C40 C37 114.6(4)
F4 C40 C37 112.3(3)
F5 C40 C37 111.4(4)
C50 C41 C42 117.3(3)
C50 C41 C30 122.0(3)
C42 C41 C30 120.7(3)
C43 C42 C41 121.7(3)
C43 C42 H42 119.1
C41 C42 H42 119.1
C42 C43 C44 121.4(3)
C42 C43 H43 119.3
C44 C43 H43 119.3
C45 C44 C43 122.8(3)
C45 C44 C49 119.6(3)
C43 C44 C49 117.6(3)
C46 C45 C44 120.4(3)
C46 C45 H45 119.8
C44 C45 H45 119.8
C45 C46 C47 120.5(3)
C45 C46 H46 119.8
C47 C46 H46 119.8
C48 C47 C46 120.5(3)
C48 C47 H47 119.7
C46 C47 H47 119.7
C47 C48 C49 120.6(3)
C47 C48 H48 119.7
C49 C48 H48 119.7
C50 C49 C44 119.7(3)
C50 C49 C48 121.9(3)
C44 C49 C48 118.4(3)
C41 C50 C49 122.2(3)
C41 C50 H50 118.9
C49 C50 H50 118.9

loop_
_geom_bond_atom_site_label_1
_geom_bond_atom_site_label_2
_geom_bond_distance
F1 C15 1.331(5)
F2 C15 1.322(5)
F3 C15 1.350(5)
F4 C40 1.319(5)
F5 C40 1.342(6)
F6 C40 1.280(6)
O1 C1 1.201(4)
O2 C8 1.201(4)
O3 C26 1.210(4)
O4 C33 1.209(4)
N1 C1 1.409(4)
N1 C8 1.415(4)
N1 C9 1.419(4)
N2 C26 1.406(5)
N2 C33 1.407(4)
N2 C34 1.418(4)
C1 C2 1.475(5)
C2 C7 1.378(5)
C2 C3 1.389(4)
C3 C4 1.385(5)
C3 H3 0.9500
C4 C5 1.408(5)
C4 H4 0.9500
C5 C6 1.415(4)
C5 C16 1.491(5)
C6 C7 1.383(4)
C6 H6 0.9500
C7 C8 1.494(4)
C9 C14 1.390(5)
C9 C10 1.402(5)
C10 C11 1.379(5)
C10 H10 0.9500
C11 C12 1.391(5)
C11 H11 0.9500
C12 C13 1.378(6)
C12 C15 1.494(5)
C13 C14 1.387(5)
C13 H13 0.9500
C14 H14 0.9500
C16 C25 1.386(5)
C16 C17 1.424(5)
C17 C18 1.371(5)
C17 H17 0.9500
C18 C19 1.420(5)
C18 H18 0.9500
C19 C20 1.413(5)
C19 C24 1.422(5)
C20 C21 1.369(5)
C20 H20 0.9500
C21 C22 1.411(6)
C21 H21 0.9500
C22 C23 1.366(5)
C22 H22 0.9500
C23 C24 1.425(5)
C23 H23 0.9500
C24 C25 1.407(5)
C25 H25 0.9500
C26 C27 1.475(4)
C27 C28 1.382(5)
C27 C32 1.388(5)
C28 C29 1.386(5)
C28 H28 0.9500
C29 C30 1.409(5)
C29 H29 0.9500
C30 C31 1.414(4)
C30 C41 1.488(4)
C31 C32 1.382(5)
C31 H31 0.9500
C32 C33 1.486(5)
C34 C35 1.393(5)
C34 C39 1.396(5)
C35 C36 1.382(5)
C35 H35 0.9500
C36 C37 1.390(5)
C36 H36 0.9500
C37 C38 1.383(6)
C37 C40 1.497(5)
C38 C39 1.392(5)
C38 H38 0.9500
C39 H39 0.9500
C41 C50 1.385(4)
C41 C42 1.427(5)
C42 C43 1.365(5)
C42 H42 0.9500
C43 C44 1.421(5)
C43 H43 0.9500
C44 C45 1.417(5)
C44 C49 1.424(5)
C45 C46 1.364(5)
C45 H45 0.9500
C46 C47 1.419(5)
C46 H46 0.9500
C47 C48 1.363(5)
C47 H47 0.9500
C48 C49 1.428(5)
C48 H48 0.9500
C49 C50 1.410(5)
C50 H50 0.9500

loop_
_geom_torsion_atom_site_label_1
_geom_torsion_atom_site_label_2
_geom_torsion_atom_site_label_3
_geom_torsion_atom_site_label_4
_geom_torsion
C8 N1 C1 O1 -176.4(3)
C9 N1 C1 O1 -0.8(5)
C8 N1 C1 C2 0.6(3)
C9 N1 C1 C2 176.2(3)
O1 C1 C2 C7 175.6(3)
N1 C1 C2 C7 -1.3(3)
O1 C1 C2 C3 -1.4(6)
N1 C1 C2 C3 -178.2(3)
C7 C2 C3 C4 -2.8(5)
C1 C2 C3 C4 173.8(3)
C2 C3 C4 C5 0.7(5)
C3 C4 C5 C6 2.2(5)
C3 C4 C5 C16 -176.2(3)
C4 C5 C6 C7 -3.0(4)
C16 C5 C6 C7 175.4(3)
C3 C2 C7 C6 2.0(5)
C1 C2 C7 C6 -175.2(3)
C3 C2 C7 C8 178.8(3)
C1 C2 C7 C8 1.5(4)
C5 C6 C7 C2 1.0(5)
C5 C6 C7 C8 -175.0(3)
C1 N1 C8 O2 -178.9(3)
C9 N1 C8 O2 5.4(5)
C1 N1 C8 C7 0.3(3)
C9 N1 C8 C7 -175.3(3)
C2 C7 C8 O2 178.1(3)
C6 C7 C8 O2 -5.5(6)
C2 C7 C8 N1 -1.1(3)
C6 C7 C8 N1 175.3(3)
C1 N1 C9 C14 52.6(4)
C8 N1 C9 C14 -132.3(3)
C1 N1 C9 C10 -125.3(3)
C8 N1 C9 C10 49.8(4)
C14 C9 C10 C11 -0.2(5)
N1 C9 C10 C11 177.6(3)
C9 C10 C11 C12 -0.5(5)
C10 C11 C12 C13 0.6(5)
C10 C11 C12 C15 -178.2(3)
C11 C12 C13 C14 0.0(5)
C15 C12 C13 C14 178.8(3)
C12 C13 C14 C9 -0.8(5)
C10 C9 C14 C13 0.9(5)
N1 C9 C14 C13 -176.9(3)
C13 C12 C15 F2 9.1(5)
C11 C12 C15 F2 -172.1(3)
C13 C12 C15 F1 132.7(4)
C11 C12 C15 F1 -48.5(5)
C13 C12 C15 F3 -110.3(4)
C11 C12 C15 F3 68.5(5)
C4 C5 C16 C25 0.2(5)
C6 C5 C16 C25 -178.2(3)
C4 C5 C16 C17 -179.2(3)
C6 C5 C16 C17 2.5(5)
C25 C16 C17 C18 -1.5(5)
C5 C16 C17 C18 177.9(3)
C16 C17 C18 C19 -1.6(5)
C17 C18 C19 C20 -175.5(3)
C17 C18 C19 C24 3.0(5)
C18 C19 C20 C21 178.6(3)
C24 C19 C20 C21 0.1(5)
C19 C20 C21 C22 0.6(5)
C20 C21 C22 C23 -0.5(5)
C21 C22 C23 C24 -0.1(5)
C20 C19 C24 C25 177.2(3)
C18 C19 C24 C25 -1.4(5)
C20 C19 C24 C23 -0.7(5)
C18 C19 C24 C23 -179.3(3)
C22 C23 C24 C25 -177.1(3)
C22 C23 C24 C19 0.7(5)
C17 C16 C25 C24 3.1(5)
C5 C16 C25 C24 -176.3(3)
C19 C24 C25 C16 -1.7(5)
C23 C24 C25 C16 176.2(3)
C33 N2 C26 O3 177.7(3)
C34 N2 C26 O3 0.7(5)
C33 N2 C26 C27 -0.5(3)
C34 N2 C26 C27 -177.5(3)
O3 C26 C27 C28 -0.7(6)
N2 C26 C27 C28 177.4(3)
O3 C26 C27 C32 -176.4(3)
N2 C26 C27 C32 1.7(3)
C32 C27 C28 C29 2.3(5)
C26 C27 C28 C29 -173.1(3)
C27 C28 C29 C30 -0.4(5)
C28 C29 C30 C31 -2.3(5)
C28 C29 C30 C41 177.2(3)
C29 C30 C31 C32 3.2(4)
C41 C30 C31 C32 -176.3(3)
C30 C31 C32 C27 -1.5(5)
C30 C31 C32 C33 174.9(3)
C28 C27 C32 C31 -1.3(5)
C26 C27 C32 C31 174.9(3)
C28 C27 C32 C33 -178.4(3)
C26 C27 C32 C33 -2.2(3)
C26 N2 C33 O4 178.9(3)
C34 N2 C33 O4 -4.1(5)
C26 N2 C33 C32 -0.7(3)
C34 N2 C33 C32 176.2(3)
C31 C32 C33 O4 5.4(6)
C27 C32 C33 O4 -177.8(3)
C31 C32 C33 N2 -174.9(3)
C27 C32 C33 N2 1.8(3)
C26 N2 C34 C35 126.4(3)
C33 N2 C34 C35 -50.2(4)
C26 N2 C34 C39 -52.6(4)
C33 N2 C34 C39 130.8(3)
C39 C34 C35 C36 0.6(5)
N2 C34 C35 C36 -178.3(3)
C34 C35 C36 C37 0.4(5)
C35 C36 C37 C38 -1.0(5)
C35 C36 C37 C40 178.8(3)
C36 C37 C38 C39 0.5(6)
C40 C37 C38 C39 -179.2(4)
C37 C38 C39 C34 0.5(5)
C35 C34 C39 C38 -1.1(5)
N2 C34 C39 C38 177.9(3)
C38 C37 C40 F6 -7.1(6)
C36 C37 C40 F6 173.1(4)
C38 C37 C40 F4 113.9(5)
C36 C37 C40 F4 -65.8(5)
C38 C37 C40 F5 -131.9(5)
C36 C37 C40 F5 48.4(5)
C29 C30 C41 C50 0.4(5)
C31 C30 C41 C50 179.8(3)
C29 C30 C41 C42 179.4(3)
C31 C30 C41 C42 -1.1(5)
C50 C41 C42 C43 1.8(5)
C30 C41 C42 C43 -177.3(3)
C41 C42 C43 C44 1.2(5)
C42 C43 C44 C45 176.1(3)
C42 C43 C44 C49 -2.6(5)
C43 C44 C45 C46 -178.8(3)
C49 C44 C45 C46 -0.1(5)
C44 C45 C46 C47 -1.0(5)
C45 C46 C47 C48 1.1(5)
C46 C47 C48 C49 -0.1(5)
C45 C44 C49 C50 -177.6(3)
C43 C44 C49 C50 1.1(5)
C45 C44 C49 C48 1.0(5)
C43 C44 C49 C48 179.8(3)
C47 C48 C49 C50 177.7(3)
C47 C48 C49 C44 -0.9(5)
C42 C41 C50 C49 -3.3(5)
C30 C41 C50 C49 175.8(3)
C44 C49 C50 C41 1.8(5)
C48 C49 C50 C41 -176.8(3)
